data_4128611
loop_
_publ_author_name
'Gilson, Sara E.'
'Li, Peng'
'Szymanowski, Jennifer E. S.'
'White, Jacob'
'Ray, Debmalya'
'Gagliardi, Laura'
'Farha, Omar K.'
'Burns, Peter C.'

_publ_section_title
;
 In Situ Formation of Unprecedented Neptunium-Oxide Wheel Clusters
 Stabilized in a Metal-Organic Framework.
;
_journal_issue 30
_journal_name_full 'Journal of the American Chemical Society'
_journal_page_first 11842
_journal_page_last 11846
_journal_paper_doi 10.1021/jacs.9b06187
_journal_volume 141
_journal_year 2019
_chemical_formula_sum 'C102 H90 F6 Np18 O78'
_chemical_formula_weight 6943.73
_space_group_crystal_system hexagonal
_space_group_IT_number 175
_space_group_name_Hall '-P 6'
_space_group_name_H-M_alt 'P 6/m'
_atom_sites_solution_hydrogens geom
_audit_creation_method SHELXL-2017/1
_cell_angle_alpha 90
_cell_angle_beta 90
_cell_angle_gamma 120
_cell_formula_units_Z 1
_cell_length_a 20.835(13)
_cell_length_b 20.835(13)
_cell_length_c 18.453(12)
_cell_measurement_reflns_used 5137
_cell_measurement_temperature 273(2)
_cell_measurement_theta_max 21.40
_cell_measurement_theta_min 2.24
_cell_volume 6937(8)
_computing_structure_refinement 'SHELXL-2017/1 (Sheldrick, 2017)'
_diffrn_ambient_temperature 273(2)
_diffrn_measured_fraction_theta_full 0.976
_diffrn_measured_fraction_theta_max 0.976
_diffrn_measurement_device_type 'Bruker Apex II Quazar'
_diffrn_radiation_type MoK\a
_diffrn_radiation_wavelength 0.71073
_diffrn_reflns_av_R_equivalents 0.1237
_diffrn_reflns_av_unetI/netI 0.0457
_diffrn_reflns_Laue_measured_fraction_full 0.976
_diffrn_reflns_Laue_measured_fraction_max 0.976
_diffrn_reflns_limit_h_max 21
_diffrn_reflns_limit_h_min -21
_diffrn_reflns_limit_k_max 21
_diffrn_reflns_limit_k_min -21
_diffrn_reflns_limit_l_max 19
_diffrn_reflns_limit_l_min -19
_diffrn_reflns_number 50793
_diffrn_reflns_point_group_measured_fraction_full 0.976
_diffrn_reflns_point_group_measured_fraction_max 0.976
_diffrn_reflns_theta_full 22.076
_diffrn_reflns_theta_max 22.076
_diffrn_reflns_theta_min 1.103
_exptl_absorpt_coefficient_mu 6.73
_exptl_crystal_colour green
_exptl_crystal_density_diffrn 1.662
_exptl_crystal_description 'hexagonal prism'
_exptl_crystal_F_000 3054
_refine_diff_density_max 4.925
_refine_diff_density_min -2.565
_refine_diff_density_rms 0.387
_refine_ls_extinction_method none
_refine_ls_goodness_of_fit_ref 0.944
_refine_ls_hydrogen_treatment constr
_refine_ls_matrix_type full
_refine_ls_number_parameters 84
_refine_ls_number_reflns 2917
_refine_ls_number_restraints 0
_refine_ls_restrained_S_all 0.944
_refine_ls_R_factor_all 0.0814
_refine_ls_R_factor_gt 0.0686
_refine_ls_shift/su_max 0.000
_refine_ls_shift/su_mean 0.000
_refine_ls_structure_factor_coef Fsqd
_refine_ls_weighting_details 'w=1/[\s^2^(Fo^2^)+(0.1455P)^2^+290.0596P] where P=(Fo^2^+2Fc^2^)/3'
_refine_ls_weighting_scheme calc
_refine_ls_wR_factor_gt 0.1932
_refine_ls_wR_factor_ref 0.2100
_reflns_Friedel_coverage 0.000
_reflns_number_gt 2527
_reflns_number_total 2917
_reflns_threshold_expression 'I > 2\s(I)'
_cod_data_source_file ja9b06187_si_002.cif
_cod_data_source_block bob
_cod_original_cell_volume 6937(10)
_cod_database_code 4128611
_shelx_shelxl_version_number 2017/1
_shelx_space_group_comment
;
The symmetry employed for this shelxl refinement is uniquely defined
by the following loop, which should always be used as a source of
symmetry information in preference to the above space-group names.
They are only intended as comments.
;

loop_
_space_group_symop_operation_xyz
'x, y, z'
'-y, x-y, z'
'-x+y, -x, z'
'-x, -y, z'
'y, -x+y, z'
'x-y, x, z'
'-x, -y, -z'
'y, -x+y, -z'
'x-y, x, -z'
'x, y, -z'
'-y, x-y, -z'
'-x+y, -x, -z'

loop_
_atom_site_label
_atom_site_type_symbol
_atom_site_fract_x
_atom_site_fract_y
_atom_site_fract_z
_atom_site_U_iso_or_equiv
_atom_site_adp_type
_atom_site_occupancy
_atom_site_site_symmetry_order
_atom_site_calc_flag
_atom_site_refinement_flags_posn
_atom_site_refinement_flags_adp
_atom_site_refinement_flags_occupancy
Np1 Np 0.16159(6) 0.21722(6) 0.39271(4) 0.0335(4) Uani 1 1 d . . .
Np2 Np 0.09802(10) 0.34704(9) 0.500000 0.0436(5) Uani 1 2 d S T P
O1 O 0.2838(12) 0.2921(12) 0.3497(11) 0.065(6) Uiso 1 1 d . . .
O2 O 0.3828(13) 0.2938(13) 0.3742(13) 0.069(6) Uiso 1 1 d . . .
O3 O 0.1613(10) 0.3029(9) 0.5780(9) 0.041(4) Uiso 1 1 d . . .
O4 O 0.1598(10) 0.1317(9) 0.3661(9) 0.040(4) Uiso 1 1 d . . .
O5 O 0.1795(15) 0.4348(15) 0.500000 0.048(7) Uiso 1 2 d S . P
O6 O 0.0134(12) 0.2474(12) 0.500000 0.030(5) Uiso 1 2 d S . P
F1 F 0.0985(11) 0.1576(12) 0.500000 0.042(5) Uiso 1 2 d S . P
O7 O 0.1442(13) 0.2441(13) 0.2625(14) 0.079(7) Uiso 1 1 d . . .
O8 O 0.001(2) 0.382(2) 0.500000 0.089(11) Uiso 1 2 d S . P
C9 C 0.446(2) 0.430(2) 0.000000 0.058(12) Uiso 1 2 d S . P
H9A H 0.409279 0.379777 -0.000001 0.070 Uiso 1 2 calc R U P
C2 C 0.3800(16) 0.3442(16) 0.2614(15) 0.049(7) Uiso 1 1 d . . .
C1 C 0.3456(15) 0.3075(14) 0.3344(14) 0.041(6) Uiso 1 1 d . . .
C5 C 0.4420(17) 0.4214(16) 0.1371(16) 0.054(8) Uiso 1 1 d . . .
C8 C 0.4729(16) 0.4667(15) 0.0655(15) 0.052(7) Uiso 1 1 d . . .
C3 C 0.335(2) 0.3501(19) 0.2128(17) 0.069(9) Uiso 1 1 d . . .
H3A H 0.284467 0.328838 0.222210 0.082 Uiso 1 1 calc R U .
C7 C 0.4527(18) 0.3743(17) 0.2456(19) 0.063(9) Uiso 1 1 d . . .
H7A H 0.483286 0.369066 0.278916 0.075 Uiso 1 1 calc R U .
C6 C 0.483(2) 0.4114(18) 0.1840(17) 0.065(9) Uiso 1 1 d . . .
H6A H 0.532855 0.429950 0.174776 0.078 Uiso 1 1 calc R U .
C4 C 0.365(2) 0.388(2) 0.149(2) 0.085(12) Uiso 1 1 d . . .
H4A H 0.334452 0.391885 0.113660 0.102 Uiso 1 1 calc R U .

loop_
_atom_site_aniso_label
_atom_site_aniso_U_11
_atom_site_aniso_U_22
_atom_site_aniso_U_33
_atom_site_aniso_U_23
_atom_site_aniso_U_13
_atom_site_aniso_U_12
Np1 0.0398(6) 0.0351(6) 0.0208(6) 0.0019(4) 0.0026(4) 0.0151(5)
Np2 0.0719(12) 0.0350(9) 0.0239(8) 0.000 0.000 0.0267(8)

loop_
_atom_type_symbol
_atom_type_description
_atom_type_scat_dispersion_real
_atom_type_scat_dispersion_imag
_atom_type_scat_source
C C 0.0033 0.0016 'International Tables Vol C Tables 4.2.6.8 and 6.1.1.4'
H H 0.0000 0.0000 'International Tables Vol C Tables 4.2.6.8 and 6.1.1.4'
O O 0.0106 0.0060 'International Tables Vol C Tables 4.2.6.8 and 6.1.1.4'
Np Np -11.4937 4.1493 'International Tables Vol C Tables 4.2.6.8 and 6.1.1.4'
F F 0.0171 0.0103 'International Tables Vol C Tables 4.2.6.8 and 6.1.1.4'

loop_
_geom_angle_atom_site_label_1
_geom_angle_atom_site_label_2
_geom_angle_atom_site_label_3
_geom_angle
_geom_angle_site_symmetry_1
_geom_angle_site_symmetry_3
O4 Np1 O3 178.3(8) . 10_556
O4 Np1 F1 88.7(7) . .
O3 Np1 F1 89.7(7) 10_556 .
O4 Np1 O1 92.5(8) . .
O3 Np1 O1 89.0(8) 10_556 .
F1 Np1 O1 139.8(7) . .
O4 Np1 O4 90.3(9) . 6
O3 Np1 O4 88.8(7) 10_556 6
F1 Np1 O4 73.5(6) . 6
O1 Np1 O4 146.7(6) . 6
O4 Np1 O7 91.5(8) . .
O3 Np1 O7 89.6(7) 10_556 .
F1 Np1 O7 144.0(7) . .
O1 Np1 O7 76.2(8) . .
O4 Np1 O7 70.5(7) 6 .
O4 Np1 O6 90.7(7) . 8_556
O3 Np1 O6 89.0(7) 10_556 8_556
F1 Np1 O6 65.9(6) . 8_556
O1 Np1 O6 73.9(6) . 8_556
O4 Np1 O6 139.3(6) 6 8_556
O7 Np1 O6 150.1(7) . 8_556
O4 Np1 Np1 105.6(5) . 10_556
O3 Np1 Np1 73.2(5) 10_556 10_556
F1 Np1 Np1 32.9(4) . 10_556
O1 Np1 Np1 109.6(5) . 10_556
O4 Np1 Np1 101.5(4) 6 10_556
O7 Np1 Np1 161.5(5) . 10_556
O6 Np1 Np1 39.7(4) 8_556 10_556
O4 Np1 Np2 157.3(5) . .
O3 Np1 Np2 21.1(5) 10_556 .
F1 Np1 Np2 70.2(5) . .
O1 Np1 Np2 109.0(5) . .
O4 Np1 Np2 75.9(4) 6 .
O7 Np1 Np2 100.6(5) . .
O6 Np1 Np2 88.3(4) 8_556 .
Np1 Np1 Np2 60.90(3) 10_556 .
O4 Np1 Np1 21.7(5) . 5
O3 Np1 Np1 158.2(5) 10_556 5
F1 Np1 Np1 83.0(5) . 5
O1 Np1 Np1 83.6(5) . 5
O4 Np1 Np1 108.5(4) 6 5
O7 Np1 Np1 108.3(5) . 5
O6 Np1 Np1 69.3(5) 8_556 5
Np1 Np1 Np1 90.0 10_556 5
Np2 Np1 Np1 150.58(3) . 5
O4 Np1 Np1 104.1(6) . 6
O3 Np1 Np1 74.8(5) 10_556 6
F1 Np1 Np1 66.6(5) . 6
O1 Np1 Np1 150.0(5) . 6
O4 Np1 Np1 15.9(4) 6 6
O7 Np1 Np1 78.5(6) . 6
O6 Np1 Np1 129.6(4) 8_556 6
Np1 Np1 Np1 90.0 10_556 6
Np2 Np1 Np1 60.30(4) . 6
Np1 Np1 Np1 120.0 5 6
O4 Np1 Np2 81.1(6) . 8_556
O3 Np1 Np2 99.2(5) 10_556 8_556
F1 Np1 Np2 84.9(5) . 8_556
O1 Np1 Np2 55.7(5) . 8_556
O4 Np1 Np2 156.9(4) 6 8_556
O7 Np1 Np2 130.6(6) . 8_556
O6 Np1 Np2 21.4(4) 8_556 8_556
Np1 Np1 Np2 61.05(3) 10_556 8_556
Np2 Np1 Np2 104.59(4) . 8_556
Np1 Np1 Np2 59.84(4) 5 8_556
Np1 Np1 Np2 150.65(3) 6 8_556
O5 Np2 O6 175.6(11) . .
O5 Np2 O3 88.2(8) . 10_556
O6 Np2 O3 88.3(7) . 10_556
O5 Np2 O3 88.2(8) . .
O6 Np2 O3 88.3(7) . .
O3 Np2 O3 72.9(8) 10_556 .
O5 Np2 O8 101.5(13) . .
O6 Np2 O8 82.8(11) . .
O3 Np2 O8 142.5(4) 10_556 .
O3 Np2 O8 142.5(4) . .
O5 Np2 O2 82.3(6) . 9_556
O6 Np2 O2 99.1(6) . 9_556
O3 Np2 O2 144.1(7) 10_556 9_556
O3 Np2 O2 72.2(7) . 9_556
O8 Np2 O2 73.4(6) . 9_556
O5 Np2 O2 82.3(6) . 6
O6 Np2 O2 99.1(6) . 6
O3 Np2 O2 72.2(7) 10_556 6
O3 Np2 O2 144.1(7) . 6
O8 Np2 O2 73.4(6) . 6
O2 Np2 O2 139.6(11) 9_556 6
O5 Np2 Np1 103.0(7) . .
O6 Np2 Np1 73.3(6) . .
O3 Np2 Np1 16.1(4) 10_556 .
O3 Np2 Np1 67.5(4) . .
O8 Np2 Np1 141.5(6) . .
O2 Np2 Np1 139.1(5) 9_556 .
O2 Np2 Np1 80.9(5) 6 .
O5 Np2 Np1 103.0(7) . 10_556
O6 Np2 Np1 73.3(6) . 10_556
O3 Np2 Np1 67.5(4) 10_556 10_556
O3 Np2 Np1 16.1(4) . 10_556
O8 Np2 Np1 141.5(6) . 10_556
O2 Np2 Np1 80.9(5) 9_556 10_556
O2 Np2 Np1 139.1(5) 6 10_556
Np1 Np2 Np1 58.20(6) . 10_556
O5 Np2 Np1 150.57(15) . 6
O6 Np2 Np1 28.97(4) . 6
O3 Np2 Np1 70.8(4) 10_556 6
O3 Np2 Np1 104.3(4) . 6
O8 Np2 Np1 84.7(8) . 6
O2 Np2 Np1 126.7(6) 9_556 6
O2 Np2 Np1 71.9(5) 6 6
Np1 Np2 Np1 59.86(3) . 6
Np1 Np2 Np1 88.21(5) 10_556 6
O5 Np2 Np1 150.57(15) . 9_556
O6 Np2 Np1 28.97(4) . 9_556
O3 Np2 Np1 104.3(4) 10_556 9_556
O3 Np2 Np1 70.8(4) . 9_556
O8 Np2 Np1 84.7(8) . 9_556
O2 Np2 Np1 71.9(5) 9_556 9_556
O2 Np2 Np1 126.7(6) 6 9_556
Np1 Np2 Np1 88.21(5) . 9_556
Np1 Np2 Np1 59.86(3) 10_556 9_556
Np1 Np2 Np1 57.90(6) 6 9_556
C1 O1 Np1 157(2) . .
C1 O2 Np2 124(2) . 8_556
Np1 O3 Np2 142.8(9) 10_556 .
Np1 O4 Np1 142.4(9) . 5
Np2 O6 Np1 129.6(4) . 6
Np2 O6 Np1 129.6(4) . 9_556
Np1 O6 Np1 100.7(8) 6 9_556
Np1 F1 Np1 114.2(8) . 10_556
C8 C9 C8 120(4) . 10
C3 C2 C7 119(3) . .
C3 C2 C1 117(3) . .
C7 C2 C1 124(3) . .
O1 C1 O2 122(3) . .
O1 C1 C2 121(3) . .
O2 C1 C2 117(3) . .
C6 C5 C4 120(3) . .
C6 C5 C8 124(3) . .
C4 C5 C8 116(3) . .
C8 C8 C9 120(2) 4_665 .
C8 C8 C5 121.9(15) 4_665 .
C9 C8 C5 118(3) . .
C2 C3 C4 119(3) . .
C6 C7 C2 123(3) . .
C5 C6 C7 120(3) . .
C5 C4 C3 119(4) . .

loop_
_geom_bond_atom_site_label_1
_geom_bond_atom_site_label_2
_geom_bond_distance
_geom_bond_site_symmetry_2
Np1 O4 1.832(16) .
Np1 O3 1.868(17) 10_556
Np1 F1 2.357(11) .
Np1 O1 2.36(2) .
Np1 O4 2.465(17) 6
Np1 O7 2.53(3) .
Np1 O6 2.572(15) 8_556
Np1 Np1 3.960(3) 10_556
Np1 Np2 4.071(3) .
Np1 Np1 4.072(3) 5
Np1 Np1 4.072(3) 6
Np1 Np2 4.090(3) 8_556
Np2 O5 1.77(3) .
Np2 O6 1.94(2) .
Np2 O3 2.423(17) 10_556
Np2 O3 2.423(17) .
Np2 O8 2.47(4) .
Np2 O2 2.47(2) 9_556
Np2 O2 2.47(2) 6
O1 C1 1.19(3) .
O2 C1 1.20(3) .
C9 C8 1.39(4) .
C9 C8 1.39(4) 10
C2 C3 1.35(4) .
C2 C7 1.35(4) .
C2 C1 1.54(4) .
C5 C6 1.30(4) .
C5 C4 1.41(5) .
C5 C8 1.56(4) .
C8 C8 1.28(6) 4_665
C3 C4 1.39(5) .
C7 C6 1.34(4) .
